data_7056290
loop_
_publ_author_name
'Konarev, Dmitri V.'
'Faraonov, Maxim A.'
'Kuz`min, Alexey V.'
'Khasanov, Salavat S.'
'Nakano, Yoshiaki'
'Norko, Semen I.'
'Otsuka, Akihiro'
'Yamochi, Hideki'
'Saito, Gunzi'
'Lyubovskaya, Rimma N.'
'Batov, Mikhail S.'

_publ_section_title
;
 Crystalline salts of metal phthalocyanine radical anions
 [M{Pc(&#x2022;3-)}](&#x2022;-) (M = Cu(II), Pb(II), V(IV)O, Sn(IV)Cl2)
 with cryptand(Na+) cations: structure, optical and magnetic properties
;
_journal_name_full 'New J. Chem.'
_journal_paper_doi 10.1039/C7NJ00530J
_journal_year 2017
_chemical_compound_source no
_chemical_formula_moiety 'C32 H16 Cl2 N8 Sn, C6 H4 Cl2, C18 H36 N2 Na O6'
_chemical_formula_sum 'C56 H56 Cl4 N10 Na O6 Sn'
_chemical_formula_weight 1248.58
_chemical_melting_point ?
_chemical_name_common no
_chemical_name_systematic
'Salt of tin(IV) dichloride phthalocyanine with the crytand[2,2,2](Na+) cations, dichlorobenzene solvate'
_chemical_properties_physical ', Air-sensitive'
_space_group_crystal_system monoclinic
_space_group_IT_number 4
_space_group_name_Hall 'P 2yb'
_space_group_name_H-M_alt 'P 1 21 1'
_symmetry_space_group_name_Hall 'P 2yb'
_symmetry_space_group_name_H-M 'P 1 21 1'
_atom_sites_solution_hydrogens geom
_audit_creation_date 2017-05-05
_audit_creation_method
;
Olex2 1.2-alpha
(compiled 2017.03.28 svn.r3405 for OlexSys, GUI svn.r5335)
;
_audit_update_record
;
2017-05-08 deposited with the CCDC.
2017-06-06 downloaded from the CCDC.
;
_cell_angle_alpha 90
_cell_angle_beta 96.022(3)
_cell_angle_gamma 90
_cell_formula_units_Z 2
_cell_length_a 10.2257(4)
_cell_length_b 25.3147(11)
_cell_length_c 10.6978(4)
_cell_measurement_reflns_used 8560
_cell_measurement_temperature 150
_cell_measurement_theta_max 26.5540
_cell_measurement_theta_min 2.0720
_cell_volume 2753.96(19)
_computing_cell_refinement 'CrysAlisPro 1.171.38.43 (Rigaku OD, 2015)'
_computing_data_collection 'CrysAlisPro 1.171.38.43 (Rigaku OD, 2015)'
_computing_data_reduction 'CrysAlisPro 1.171.38.43 (Rigaku OD, 2015)'
_computing_molecular_graphics 'Olex2 (Dolomanov et al., 2009)'
_computing_publication_material 'Olex2 (Dolomanov et al., 2009)'
_computing_structure_refinement 'ShelXL (Sheldrick, 2015)'
_computing_structure_solution 'olex2.solve (Bourhis et al., 2015)'
_diffrn_ambient_temperature 150.0
_diffrn_detector_area_resol_mean 10.4566
_diffrn_detector_type AtlasS2
_diffrn_measured_fraction_theta_full 0.993
_diffrn_measured_fraction_theta_max 0.987
_diffrn_measurement_details
;
List of Runs (angles in degrees, time in seconds):

  # Type    Start    End  Width  t~exp~   \w     \q     \k     \f   Frames
#--------------------------------------------------------------------------
  1  \w     37.00  69.00   1.00  120.00    --  -14.62 178.00 -90.00   32
  2  \w    -33.00  52.00   1.00  120.00    --   16.81 -37.00-150.00   85
  3  \w    -18.00  90.00   1.00  120.00    --   16.81  77.00  30.00  108
  4  \w    -64.00 -20.00   1.00  120.00    --   16.81 -37.00 120.00   44
;
_diffrn_measurement_device 'four-circle diffractometer'
_diffrn_measurement_device_type 'Xcalibur, AtlasS2, Gemini'
_diffrn_measurement_method '\w scans'
_diffrn_radiation_type MoK\a
_diffrn_radiation_wavelength 0.71073
_diffrn_reflns_av_R_equivalents 0.0291
_diffrn_reflns_av_unetI/netI 0.0366
_diffrn_reflns_Laue_measured_fraction_full 0.993
_diffrn_reflns_Laue_measured_fraction_max 0.987
_diffrn_reflns_limit_h_max 12
_diffrn_reflns_limit_h_min -12
_diffrn_reflns_limit_k_max 31
_diffrn_reflns_limit_k_min -21
_diffrn_reflns_limit_l_max 12
_diffrn_reflns_limit_l_min -13
_diffrn_reflns_number 15748
_diffrn_reflns_point_group_measured_fraction_full 0.993
_diffrn_reflns_point_group_measured_fraction_max 0.987
_diffrn_reflns_theta_full 25.242
_diffrn_reflns_theta_max 26.415
_diffrn_reflns_theta_min 1.914
_exptl_absorpt_coefficient_mu 0.727
_exptl_absorpt_correction_T_max 1.00000
_exptl_absorpt_correction_T_min 0.77889
_exptl_absorpt_correction_type multi-scan
_exptl_absorpt_process_details
;
CrysAlisPro 1.171.38.43 (Rigaku Oxford Diffraction, 2015)
Empirical absorption correction using spherical harmonics,
implemented in SCALE3 ABSPACK scaling algorithm.
;
_exptl_crystal_colour 'metallic dark black'
_exptl_crystal_colour_lustre metallic
_exptl_crystal_colour_modifier dark
_exptl_crystal_colour_primary black
_exptl_crystal_density_diffrn 1.506
_exptl_crystal_description block
_exptl_crystal_F_000 1278
_exptl_crystal_preparation ', Magnetic properties'
_exptl_crystal_size_max 0.332
_exptl_crystal_size_mid 0.196
_exptl_crystal_size_min 0.118
_refine_diff_density_max 2.546
_refine_diff_density_min -0.788
_refine_diff_density_rms 0.156
_refine_ls_abs_structure_details
;
 Refined as an inversion twin.
;
_refine_ls_abs_structure_Flack 0.59(8)
_refine_ls_extinction_method none
_refine_ls_goodness_of_fit_ref 1.091
_refine_ls_hydrogen_treatment constr
_refine_ls_matrix_type full
_refine_ls_number_parameters 409
_refine_ls_number_reflns 8584
_refine_ls_number_restraints 301
_refine_ls_restrained_S_all 1.084
_refine_ls_R_factor_all 0.0876
_refine_ls_R_factor_gt 0.0732
_refine_ls_shift/su_max 0.000
_refine_ls_shift/su_mean 0.000
_refine_ls_structure_factor_coef Fsqd
_refine_ls_weighting_details 'w=1/[\s^2^(Fo^2^)+(0.1695P)^2^+1.0489P] where P=(Fo^2^+2Fc^2^)/3'
_refine_ls_weighting_scheme calc
_refine_ls_wR_factor_gt 0.2171
_refine_ls_wR_factor_ref 0.2327
_reflns_Friedel_coverage 0.955
_reflns_Friedel_fraction_full 0.994
_reflns_Friedel_fraction_max 0.988
_reflns_number_gt 6627
_reflns_number_total 8584
_reflns_threshold_expression 'I > 2\s(I)'
_cod_data_source_file c7nj00530j2.cif
_cod_data_source_block Sncl2PcCrypt222Na
_cod_depositor_comments
;
The following automatic conversions were performed:

'_chemical_melting_point' value 'not measured' was changed to '?' -
the value is undefined or not given.

Automatic conversion script
Id: cif_fix_values 4973 2017-02-22 13:04:09Z antanas 
;
_cod_original_cell_volume 2753.95(18)
_cod_database_code 7056290
_shelx_shelxl_version_number 2016/6
_shelx_space_group_comment
;
The symmetry employed for this shelxl refinement is uniquely defined
by the following loop, which should always be used as a source of
symmetry information in preference to the above space-group names.
They are only intended as comments.
;
_olex2_refinement_description
;
1. Twinned data refinement
 Scales: 0.41(8)
 0.59(8)
2. Fixed Uiso
 At 1.2 times of:
  All C(H) groups, All C(H,H) groups
3. Rigid bond restraints
 C201, C202, C203, C204, C205, C206
 with sigma for 1-2 distances of 0.01 and sigma for 1-3 distances of 0.01
4. Uiso/Uaniso restraints and constraints
Uanis(N107) \\sim Ueq, Uanis(N101) \\sim Ueq, Uanis(N102) \\sim Ueq,
Uanis(N103) \\sim Ueq, Uanis(N104) \\sim Ueq, Uanis(C101) \\sim Ueq,
Uanis(C104) \\sim Ueq, Uanis(C105) \\sim Ueq, Uanis(C108) \\sim Ueq,
Uanis(C109) \\sim Ueq, Uanis(C112) \\sim Ueq, Uanis(C113) \\sim Ueq,
Uanis(C116) \\sim Ueq, Uanis(N108) \\sim Ueq, Uanis(C103) \\sim Ueq,
Uanis(N105) \\sim Ueq, Uanis(C102) \\sim Ueq, Uanis(C107) \\sim Ueq,
Uanis(N106) \\sim Ueq, Uanis(C106) \\sim Ueq, Uanis(C111) \\sim Ueq,
Uanis(C110) \\sim Ueq, Uanis(C115) \\sim Ueq, Uanis(C114) \\sim Ueq,
Uanis(C117) \\sim Ueq, Uanis(C120) \\sim Ueq, Uanis(C121) \\sim Ueq,
Uanis(C124) \\sim Ueq, Uanis(C125) \\sim Ueq, Uanis(C128) \\sim Ueq,
Uanis(C129) \\sim Ueq, Uanis(C132) \\sim Ueq, Uanis(C118) \\sim Ueq,
Uanis(C119) \\sim Ueq, Uanis(C122) \\sim Ueq, Uanis(C123) \\sim Ueq,
Uanis(C126) \\sim Ueq, Uanis(C127) \\sim Ueq, Uanis(C130) \\sim Ueq,
Uanis(C131) \\sim Ueq: with sigma of 0.1 and sigma for terminal atoms of 0.2
Uanis(C201) \\sim Ueq, Uanis(Cl3) \\sim Ueq, Uanis(C202) \\sim Ueq, Uanis(C206)
\\sim Ueq, Uanis(Cl4) \\sim Ueq, Uanis(C203) \\sim Ueq, Uanis(C205) \\sim Ueq,
Uanis(C204) \\sim Ueq: with sigma of 0.1 and sigma for terminal atoms of 0.2
Uanis(C124) \\sim Ueq, Uanis(N101) \\sim Ueq, Uanis(N102) \\sim Ueq,
Uanis(N103) \\sim Ueq, Uanis(N104) \\sim Ueq, Uanis(C101) \\sim Ueq,
Uanis(C104) \\sim Ueq, Uanis(C105) \\sim Ueq, Uanis(C108) \\sim Ueq,
Uanis(C109) \\sim Ueq, Uanis(C112) \\sim Ueq, Uanis(C113) \\sim Ueq,
Uanis(C116) \\sim Ueq, Uanis(N108) \\sim Ueq, Uanis(C103) \\sim Ueq,
Uanis(N105) \\sim Ueq, Uanis(C102) \\sim Ueq, Uanis(C107) \\sim Ueq,
Uanis(N106) \\sim Ueq, Uanis(C106) \\sim Ueq, Uanis(C111) \\sim Ueq,
Uanis(N107) \\sim Ueq, Uanis(C110) \\sim Ueq, Uanis(C115) \\sim Ueq,
Uanis(C114) \\sim Ueq, Uanis(C117) \\sim Ueq, Uanis(C120) \\sim Ueq,
Uanis(C121) \\sim Ueq, Uanis(C125) \\sim Ueq, Uanis(C128) \\sim Ueq,
Uanis(C129) \\sim Ueq, Uanis(C132) \\sim Ueq, Uanis(C118) \\sim Ueq,
Uanis(C119) \\sim Ueq, Uanis(C122) \\sim Ueq, Uanis(C123) \\sim Ueq,
Uanis(C126) \\sim Ueq, Uanis(C127) \\sim Ueq, Uanis(C130) \\sim Ueq,
Uanis(C131) \\sim Ueq: with sigma of 0.01 and sigma for terminal atoms of 0.02
5. Others
 Uiso(O501)=Uiso(O502)=Uiso(O503)=Uiso(O504)=Uiso(O505)=Uiso(O506)=FVAR(1)
 Uiso(N501)=Uiso(N502)=Uiso(C501)=Uiso(C502)=Uiso(C503)=Uiso(C504)=Uiso(C505)=
 Uiso(C506)=Uiso(C507)=Uiso(C508)=Uiso(C509)=Uiso(C510)=Uiso(C511)=Uiso(C512)=
 Uiso(C513)=Uiso(C514)=Uiso(C515)=Uiso(C516)=Uiso(C517)=Uiso(C518)=FVAR(2)
6.a Free rotating group:
 Cl3(Cl4,C201,C202,C203,C204,C205,C206), Na5(O501,O502,O503,O504,O505,O506,
 N501,N502,C501,C502,C503,C504,C505,C506,C507,C508,C509,C510,C511,C512,C513,
 C514,C515,C516,C517,C518)
6.b Secondary CH2 refined with riding coordinates:
 C501(H50A,H50B), C502(H50C,H50D), C503(H50E,H50F), C504(H50G,H50H), C505(H50I,
 H50J), C506(H50K,H50L), C507(H50M,H50N), C508(H50O,H50P), C509(H50Q,H50R),
 C510(H51A,H51B), C511(H51C,H51D), C512(H51E,H51F), C513(H51G,H51H), C514(H51I,
 H51J), C515(H51K,H51L), C516(H51M,H51N), C517(H51O,H51P), C518(H51Q,H51R)
6.c Aromatic/amide H refined with riding coordinates:
 C117(H117), C118(H118), C119(H119), C120(H120), C121(H121), C122(H122),
 C123(H123), C124(H124), C125(H125), C126(H126), C127(H127), C128(H128),
 C129(H129), C130(H130), C131(H131), C132(H132), C203(H203), C204(H204),
 C205(H205), C206(H206)
6.d Fitted hexagon refined as free rotating group:
 C102(C103,C117,C118,C119,C120), C106(C107,C121,C122,C123,C124), C110(C111,
 C125,C126,C127,C128), C114(C115,C129,C130,C131,C132)
;
_olex2_submission_special_instructions 'No special instructions were received'
_oxdiff_exptl_absorpt_empirical_details
;
Empirical correction (ABSPACK) includes:
- Absorption correction using spherical harmonics
- Frame scaling
;
_twin_special_details
;
Component 2 rotated by 175.5672\% 
 around [0.81 -0.45 0.36] (reciprocal) or [0.90 -0.08 0.43] (direct)
;

loop_
_space_group_symop_operation_xyz
'x, y, z'
'-x, y+1/2, -z'

loop_
_atom_site_label
_atom_site_type_symbol
_atom_site_fract_x
_atom_site_fract_y
_atom_site_fract_z
_atom_site_U_iso_or_equiv
_atom_site_adp_type
_atom_site_occupancy
_atom_site_site_symmetry_order
_atom_site_calc_flag
_atom_site_refinement_flags_posn
_atom_site_refinement_flags_adp
_atom_site_disorder_assembly
_atom_site_disorder_group
Sn1 Sn -0.00013(9) 0.50074(11) -0.00005(9) 0.0293(2) Uani 1 1 d . . . .
Cl1 Cl 0.0686(4) 0.58665(14) -0.0854(3) 0.0403(10) Uani 1 1 d . . . .
Cl2 Cl -0.0712(4) 0.41519(15) 0.0843(4) 0.0481(11) Uani 1 1 d . . . .
N101 N -0.0823(10) 0.4804(4) -0.1760(10) 0.031(3) Uani 1 1 d . U . .
N102 N 0.1781(10) 0.4668(4) -0.0330(10) 0.025(3) Uani 1 1 d . U . .
N103 N 0.0827(11) 0.5196(4) 0.1773(9) 0.031(3) Uani 1 1 d . U . .
N104 N -0.1700(13) 0.5349(5) 0.0400(13) 0.042(4) Uani 1 1 d . U . .
N105 N 0.1087(11) 0.4423(5) -0.2552(10) 0.029(3) Uani 1 1 d . U . .
N106 N 0.2996(11) 0.4788(4) 0.1675(10) 0.031(3) Uani 1 1 d . U . .
N107 N -0.1157(13) 0.5614(5) 0.2526(11) 0.037(3) Uani 1 1 d . U . .
N108 N -0.2961(12) 0.5206(5) -0.1691(11) 0.034(3) Uani 1 1 d . U . .
C101 C -0.2101(11) 0.4943(7) -0.2284(10) 0.025(3) Uani 1 1 d . U . .
C102 C -0.0995(8) 0.4579(4) -0.3807(7) 0.028(3) Uani 1 1 d . U . .
C103 C -0.2162(9) 0.4821(4) -0.3564(6) 0.046(5) Uani 1 1 d G U . .
C117 C -0.3153(8) 0.4904(4) -0.4537(8) 0.040(4) Uani 1 1 d G U . .
H117 H -0.395050 0.506974 -0.437175 0.048 Uiso 1 1 calc R . . .
C118 C -0.2976(9) 0.4746(5) -0.5752(7) 0.046(4) Uani 1 1 d G U . .
H118 H -0.365253 0.480299 -0.641693 0.055 Uiso 1 1 calc R . . .
C119 C -0.1808(10) 0.4504(5) -0.5994(6) 0.050(4) Uani 1 1 d G U . .
H119 H -0.168727 0.439573 -0.682456 0.060 Uiso 1 1 calc R . . .
C120 C -0.0818(8) 0.4421(4) -0.5022(8) 0.041(4) Uani 1 1 d G U . .
H120 H -0.001995 0.425521 -0.518700 0.049 Uiso 1 1 calc R . . .
C104 C -0.0182(14) 0.4560(6) -0.2697(13) 0.029(3) Uani 1 1 d . U . .
C105 C 0.1918(16) 0.4451(7) -0.1494(14) 0.040(4) Uani 1 1 d . U . .
C106 C 0.3859(9) 0.4389(4) -0.0173(8) 0.048(5) Uani 1 1 d . U . .
C107 C 0.3293(7) 0.4298(4) -0.1393(9) 0.030(3) Uani 1 1 d G U . .
C121 C 0.4041(9) 0.4083(4) -0.2279(7) 0.039(4) Uani 1 1 d G U . .
H121 H 0.365423 0.402147 -0.311272 0.047 Uiso 1 1 calc R . . .
C122 C 0.5356(9) 0.3959(5) -0.1946(9) 0.059(5) Uani 1 1 d G U . .
H122 H 0.586719 0.381268 -0.255145 0.071 Uiso 1 1 calc R . . .
C123 C 0.5922(8) 0.4050(5) -0.0726(10) 0.043(4) Uani 1 1 d G U . .
H123 H 0.682055 0.396534 -0.049810 0.051 Uiso 1 1 calc R . . .
C124 C 0.5174(10) 0.4265(5) 0.0160(7) 0.052(5) Uani 1 1 d G U . .
H124 H 0.556095 0.432679 0.099400 0.063 Uiso 1 1 calc R . . .
C108 C 0.2806(14) 0.4613(5) 0.0456(12) 0.028(3) Uani 1 1 d . U . .
C109 C 0.2019(13) 0.5020(9) 0.2227(11) 0.034(3) Uani 1 1 d . U . .
C110 C 0.1015(7) 0.5417(4) 0.3833(7) 0.038(4) Uani 1 1 d . U . .
C111 C 0.2202(8) 0.5196(4) 0.3575(6) 0.024(3) Uani 1 1 d G U . .
C125 C 0.3227(7) 0.5144(4) 0.4529(8) 0.045(4) Uani 1 1 d G U . .
H125 H 0.403800 0.499276 0.435261 0.054 Uiso 1 1 calc R . . .
C126 C 0.3065(9) 0.5313(5) 0.5739(7) 0.050(4) Uani 1 1 d G U . .
H126 H 0.376577 0.527686 0.639065 0.059 Uiso 1 1 calc R . . .
C127 C 0.1878(10) 0.5534(4) 0.5997(6) 0.044(4) Uani 1 1 d G U . .
H127 H 0.176767 0.564896 0.682396 0.052 Uiso 1 1 calc R . . .
C128 C 0.0853(8) 0.5586(4) 0.5043(8) 0.039(4) Uani 1 1 d G U . .
H128 H 0.004179 0.573695 0.521923 0.047 Uiso 1 1 calc R . . .
C112 C 0.0080(14) 0.5410(6) 0.2665(13) 0.030(3) Uani 1 1 d . U . .
C113 C -0.1982(12) 0.5550(5) 0.1532(11) 0.023(3) Uani 1 1 d . U . .
C114 C -0.3862(7) 0.5614(3) 0.0170(7) 0.022(3) Uani 1 1 d . U . .
C115 C -0.3337(7) 0.5725(4) 0.1393(8) 0.039(4) Uani 1 1 d G U . .
C129 C -0.4122(9) 0.5953(5) 0.2232(7) 0.051(4) Uani 1 1 d G U . .
H129 H -0.376326 0.602893 0.306774 0.061 Uiso 1 1 calc R . . .
C130 C -0.5430(9) 0.6070(5) 0.1847(8) 0.050(4) Uani 1 1 d G U . .
H130 H -0.596623 0.622570 0.241989 0.060 Uiso 1 1 calc R . . .
C131 C -0.5955(7) 0.5959(5) 0.0624(9) 0.057(5) Uani 1 1 d G U . .
H131 H -0.684893 0.603850 0.036051 0.068 Uiso 1 1 calc R . . .
C132 C -0.5170(8) 0.5731(4) -0.0215(7) 0.036(4) Uani 1 1 d G U . .
H132 H -0.552864 0.565451 -0.105102 0.043 Uiso 1 1 calc R . . .
C116 C -0.2873(13) 0.5345(6) -0.0525(14) 0.033(3) Uani 1 1 d . U . .
Cl3 Cl 0.1384(6) 0.8129(3) 0.2022(6) 0.140(3) Uani 1 1 d . U . .
Cl4 Cl 0.1434(6) 0.6866(3) 0.2046(6) 0.125(3) Uani 1 1 d G U . .
C201 C 0.0251(4) 0.7770(3) 0.2770(4) 0.075(5) Uani 1 1 d G U . .
C202 C 0.0273(4) 0.7215(3) 0.2780(3) 0.052(4) Uani 1 1 d G U . .
C203 C -0.0656(6) 0.6938(3) 0.3393(5) 0.067(4) Uani 1 1 d G U . .
H203 H -0.064296 0.656303 0.340240 0.081 Uiso 1 1 calc R . . .
C204 C -0.1601(6) 0.7209(4) 0.3991(6) 0.098(6) Uani 1 1 d G U . .
H204 H -0.223050 0.701832 0.440476 0.118 Uiso 1 1 calc R . . .
C205 C -0.1623(5) 0.7761(4) 0.3981(7) 0.096(6) Uani 1 1 d G U . .
H205 H -0.226615 0.794578 0.438885 0.115 Uiso 1 1 calc R . . .
C206 C -0.0700(6) 0.8040(3) 0.3371(7) 0.092(7) Uani 1 1 d G U . .
H206 H -0.071732 0.841505 0.336366 0.111 Uiso 1 1 calc R . . .
Na5 Na 0.4282(2) 0.24900(16) 0.2358(2) 0.0454(8) Uani 1 1 d . . A 1
O501 O 0.6106(3) 0.2223(2) 0.1063(4) 0.0890(14) Uiso 1 1 d G . A 1
O502 O 0.4055(4) 0.2783(2) 0.0112(2) 0.0890(14) Uiso 1 1 d G . A 1
O503 O 0.4068(4) 0.1905(2) 0.4239(3) 0.0890(14) Uiso 1 1 d G . A 1
O504 O 0.3072(4) 0.16990(18) 0.1870(4) 0.0890(14) Uiso 1 1 d G . A 1
O505 O 0.5744(4) 0.32612(19) 0.3538(4) 0.0890(14) Uiso 1 1 d G . A 1
O506 O 0.2880(4) 0.3287(2) 0.3476(4) 0.0890(14) Uiso 1 1 d G . A 1
N501 N 0.6755(3) 0.2227(2) 0.3761(4) 0.1097(14) Uiso 1 1 d G . A 1
N502 N 0.1728(3) 0.2741(2) 0.1302(4) 0.1097(14) Uiso 1 1 d G . A 1
C501 C 0.7704(3) 0.2041(3) 0.2952(5) 0.1097(14) Uiso 1 1 d G . A 1
H50A H 0.783494 0.165874 0.311266 0.132 Uiso 1 1 calc R . A 1
H50B H 0.855038 0.221766 0.322107 0.132 Uiso 1 1 calc R . A 1
C502 C 0.7427(3) 0.2114(3) 0.1541(5) 0.1097(14) Uiso 1 1 d G . A 1
H50C H 0.798529 0.240722 0.128872 0.132 Uiso 1 1 calc R . A 1
H50D H 0.770819 0.178982 0.112773 0.132 Uiso 1 1 calc R . A 1
C503 C 0.6118(4) 0.2587(3) -0.0051(4) 0.1097(14) Uiso 1 1 d G . A 1
H50E H 0.627107 0.295733 0.022196 0.132 Uiso 1 1 calc R . A 1
H50F H 0.680509 0.248131 -0.058768 0.132 Uiso 1 1 calc R . A 1
C504 C 0.4941(5) 0.2528(3) -0.0646(3) 0.1097(14) Uiso 1 1 d G . A 1
H50G H 0.472083 0.214901 -0.074998 0.132 Uiso 1 1 calc R . A 1
H50H H 0.489239 0.269423 -0.148802 0.132 Uiso 1 1 calc R . A 1
C505 C 0.2851(5) 0.2953(3) -0.0562(3) 0.1097(14) Uiso 1 1 d G . A 1
H50I H 0.300104 0.325252 -0.112351 0.132 Uiso 1 1 calc R . A 1
H50J H 0.242885 0.266073 -0.107134 0.132 Uiso 1 1 calc R . A 1
C506 C 0.2079(4) 0.3107(2) 0.0375(4) 0.1097(14) Uiso 1 1 d G . A 1
H50K H 0.124912 0.324961 -0.005373 0.132 Uiso 1 1 calc R . A 1
H50L H 0.253822 0.340489 0.083020 0.132 Uiso 1 1 calc R . A 1
C507 C 0.6384(5) 0.1829(2) 0.4663(4) 0.1097(14) Uiso 1 1 d G . A 1
H50M H 0.631007 0.148506 0.421831 0.132 Uiso 1 1 calc R . A 1
H50N H 0.712576 0.179711 0.533220 0.132 Uiso 1 1 calc R . A 1
C508 C 0.5357(5) 0.1890(2) 0.5190(3) 0.1097(14) Uiso 1 1 d G . A 1
H50O H 0.542506 0.222376 0.567345 0.132 Uiso 1 1 calc R . A 1
H50P H 0.528486 0.159710 0.579313 0.132 Uiso 1 1 calc R . A 1
C509 C 0.3788(6) 0.13540(19) 0.4013(5) 0.1097(14) Uiso 1 1 d G . A 1
H50Q H 0.361857 0.116371 0.478843 0.132 Uiso 1 1 calc R . A 1
H50R H 0.449261 0.117338 0.360912 0.132 Uiso 1 1 calc R . A 1
C510 C 0.2300(5) 0.1443(2) 0.2940(5) 0.1097(14) Uiso 1 1 d G . A 1
H51A H 0.186504 0.110520 0.268032 0.132 Uiso 1 1 calc R . A 1
H51B H 0.166407 0.168860 0.326715 0.132 Uiso 1 1 calc R . A 1
C511 C 0.2124(4) 0.1802(2) 0.0626(4) 0.1097(14) Uiso 1 1 d G . A 1
H51C H 0.262963 0.189879 -0.008024 0.132 Uiso 1 1 calc R . A 1
H51D H 0.158397 0.148584 0.038764 0.132 Uiso 1 1 calc R . A 1
C512 C 0.1349(3) 0.2216(3) 0.0943(4) 0.1097(14) Uiso 1 1 d G . A 1
H51E H 0.087732 0.208097 0.163907 0.132 Uiso 1 1 calc R . A 1
H51F H 0.067364 0.225815 0.021577 0.132 Uiso 1 1 calc R . A 1
C513 C 0.7262(4) 0.2706(3) 0.4485(4) 0.1097(14) Uiso 1 1 d G . A 1
H51G H 0.687408 0.271046 0.529496 0.132 Uiso 1 1 calc R . A 1
H51H H 0.822522 0.266796 0.468054 0.132 Uiso 1 1 calc R . A 1
C514 C 0.7016(4) 0.3193(2) 0.3906(5) 0.1097(14) Uiso 1 1 d G . A 1
H51I H 0.732327 0.347790 0.449998 0.132 Uiso 1 1 calc R . A 1
H51J H 0.752020 0.321882 0.316731 0.132 Uiso 1 1 calc R . A 1
C515 C 0.4988(6) 0.3497(2) 0.4547(4) 0.1097(14) Uiso 1 1 d G . A 1
H51K H 0.544830 0.381179 0.492389 0.132 Uiso 1 1 calc R . A 1
H51L H 0.489485 0.323538 0.522048 0.132 Uiso 1 1 calc R . A 1
C516 C 0.3531(6) 0.36617(19) 0.3844(5) 0.1097(14) Uiso 1 1 d G . A 1
H51M H 0.304895 0.386522 0.443890 0.132 Uiso 1 1 calc R . A 1
H51N H 0.365336 0.389420 0.312093 0.132 Uiso 1 1 calc R . A 1
C517 C 0.1731(5) 0.3440(2) 0.2916(5) 0.1097(14) Uiso 1 1 d G . A 1
H51O H 0.185755 0.370951 0.226990 0.132 Uiso 1 1 calc R . A 1
H51P H 0.119295 0.359668 0.353873 0.132 Uiso 1 1 calc R . A 1
C518 C 0.1057(3) 0.2970(3) 0.2324(5) 0.1097(14) Uiso 1 1 d G . A 1
H51Q H 0.098776 0.269712 0.297606 0.132 Uiso 1 1 calc R . A 1
H51R H 0.015282 0.307118 0.198691 0.132 Uiso 1 1 calc R . A 1

loop_
_atom_site_aniso_label
_atom_site_aniso_U_11
_atom_site_aniso_U_22
_atom_site_aniso_U_33
_atom_site_aniso_U_23
_atom_site_aniso_U_13
_atom_site_aniso_U_12
Sn1 0.0235(3) 0.0369(4) 0.0263(3) -0.0061(2) -0.00392(19) 0.0085(2)
Cl1 0.039(2) 0.040(2) 0.041(2) -0.0011(17) -0.0008(17) -0.0037(18)
Cl2 0.043(2) 0.045(3) 0.056(3) 0.007(2) 0.002(2) 0.010(2)
N101 0.022(5) 0.041(7) 0.030(6) -0.009(5) -0.005(4) 0.001(5)
N102 0.018(5) 0.033(6) 0.023(4) -0.004(4) -0.004(4) 0.004(4)
N103 0.034(6) 0.035(7) 0.023(5) -0.007(4) -0.002(4) 0.011(5)
N104 0.032(6) 0.048(7) 0.047(6) -0.008(6) -0.003(5) 0.016(5)
N105 0.024(5) 0.038(6) 0.025(5) 0.008(5) -0.003(4) 0.002(5)
N106 0.029(5) 0.031(6) 0.032(5) 0.003(4) -0.002(5) -0.005(5)
N107 0.037(6) 0.032(6) 0.041(6) -0.017(5) 0.006(5) 0.010(5)
N108 0.027(5) 0.038(7) 0.037(6) -0.004(5) -0.002(5) 0.014(5)
C101 0.023(5) 0.024(7) 0.025(5) -0.004(5) -0.010(4) 0.006(5)
C102 0.028(6) 0.024(6) 0.030(6) 0.006(5) -0.004(5) -0.004(5)
C103 0.053(8) 0.041(8) 0.045(7) 0.014(6) 0.003(6) -0.003(7)
C117 0.042(6) 0.042(8) 0.033(6) 0.001(6) -0.013(5) 0.002(6)
C118 0.053(7) 0.052(8) 0.028(6) -0.005(6) -0.012(6) 0.001(6)
C119 0.042(7) 0.065(9) 0.042(7) -0.007(7) 0.004(6) -0.018(7)
C120 0.050(8) 0.047(8) 0.026(6) -0.003(6) 0.007(6) 0.006(7)
C104 0.032(6) 0.025(6) 0.030(6) -0.005(5) 0.003(5) 0.004(5)
C105 0.042(7) 0.045(8) 0.037(7) -0.005(6) 0.017(6) 0.003(6)
C106 0.041(8) 0.034(8) 0.069(9) 0.006(7) 0.004(7) -0.003(7)
C107 0.035(6) 0.032(7) 0.024(5) -0.002(5) 0.000(5) 0.005(6)
C121 0.041(7) 0.036(7) 0.041(7) 0.001(6) 0.007(5) 0.003(6)
C122 0.038(7) 0.060(9) 0.085(9) -0.012(8) 0.027(7) 0.007(7)
C123 0.030(6) 0.042(7) 0.055(7) -0.003(6) 0.001(5) 0.013(6)
C124 0.042(8) 0.058(10) 0.055(8) 0.005(6) -0.002(7) 0.011(7)
C108 0.038(7) 0.023(6) 0.023(5) -0.001(4) 0.007(5) 0.008(5)
C109 0.035(6) 0.034(6) 0.031(5) -0.003(6) -0.004(5) -0.005(7)
C110 0.040(7) 0.042(8) 0.030(6) -0.006(6) -0.003(6) -0.002(6)
C111 0.022(5) 0.031(7) 0.016(5) -0.005(4) -0.012(4) -0.002(5)
C125 0.034(6) 0.055(9) 0.043(7) 0.002(6) -0.007(5) -0.005(6)
C126 0.054(8) 0.053(8) 0.037(7) 0.006(6) -0.015(6) -0.015(6)
C127 0.069(8) 0.040(7) 0.019(6) 0.005(5) -0.007(6) 0.000(6)
C128 0.040(7) 0.036(7) 0.041(7) -0.011(6) 0.005(6) -0.017(6)
C112 0.022(6) 0.040(7) 0.026(6) -0.009(5) -0.006(5) -0.009(5)
C113 0.018(5) 0.022(6) 0.027(6) -0.006(5) -0.009(5) 0.003(5)
C114 0.016(5) 0.026(6) 0.024(5) -0.003(5) -0.001(4) 0.010(5)
C115 0.023(6) 0.032(7) 0.062(8) -0.008(6) 0.005(6) 0.003(6)
C129 0.034(6) 0.063(9) 0.057(8) -0.009(7) 0.012(6) 0.016(7)
C130 0.039(7) 0.062(9) 0.050(7) -0.014(6) 0.010(6) 0.014(7)
C131 0.027(7) 0.063(9) 0.078(9) 0.001(8) -0.002(6) 0.001(7)
C132 0.018(6) 0.034(7) 0.055(7) -0.014(6) -0.004(5) -0.001(5)
C116 0.017(5) 0.035(7) 0.043(7) -0.006(5) -0.014(5) 0.001(5)
Cl3 0.118(5) 0.212(9) 0.092(4) 0.016(4) 0.013(4) -0.108(6)
Cl4 0.153(6) 0.125(6) 0.099(4) -0.037(4) 0.022(4) 0.059(5)
C201 0.131(15) 0.064(7) 0.033(8) -0.007(9) 0.021(9) -0.008(11)
C202 0.037(7) 0.059(7) 0.057(9) -0.011(8) -0.012(6) 0.020(7)
C203 0.080(11) 0.070(10) 0.048(10) -0.004(8) -0.013(7) -0.005(8)
C204 0.131(17) 0.125(11) 0.046(9) -0.036(10) 0.044(10) -0.032(13)
C205 0.063(11) 0.117(11) 0.106(15) -0.064(13) 0.006(9) -0.001(11)
C206 0.151(19) 0.041(9) 0.085(16) -0.035(10) 0.010(12) 0.015(10)
Na5 0.0419(18) 0.040(2) 0.0538(19) 0.000(4) 0.0033(14) -0.006(4)

loop_
_atom_type_symbol
_atom_type_description
_atom_type_scat_dispersion_real
_atom_type_scat_dispersion_imag
_atom_type_scat_source
C C 0.0033 0.0016 'International Tables Vol C Tables 4.2.6.8 and 6.1.1.4'
H H 0.0000 0.0000 'International Tables Vol C Tables 4.2.6.8 and 6.1.1.4'
Cl Cl 0.1484 0.1585 'International Tables Vol C Tables 4.2.6.8 and 6.1.1.4'
N N 0.0061 0.0033 'International Tables Vol C Tables 4.2.6.8 and 6.1.1.4'
Na Na 0.0362 0.0249 'International Tables Vol C Tables 4.2.6.8 and 6.1.1.4'
O O 0.0106 0.0060 'International Tables Vol C Tables 4.2.6.8 and 6.1.1.4'
Sn Sn -0.6537 1.4246 'International Tables Vol C Tables 4.2.6.8 and 6.1.1.4'

loop_
_exptl_crystal_face_index_h
_exptl_crystal_face_index_k
_exptl_crystal_face_index_l
_exptl_crystal_face_perp_dist
-5 -2 -1 0.0604
1 0 0 0.1000
0 1 0 0.0626
-1 -5 2 0.0800
0 -1 0 0.0558
5 -1 -4 0.1230
0 0 -1 0.1540
0 0 1 0.1540

loop_
_geom_angle_atom_site_label_1
_geom_angle_atom_site_label_2
_geom_angle_atom_site_label_3
_geom_angle
Cl2 Sn1 Cl1 179.40(17)
N101 Sn1 Cl1 89.3(3)
N101 Sn1 Cl2 90.4(3)
N101 Sn1 N102 91.3(4)
N101 Sn1 N103 178.9(6)
N102 Sn1 Cl1 90.7(3)
N102 Sn1 Cl2 89.8(3)
N103 Sn1 Cl1 91.8(3)
N103 Sn1 Cl2 88.5(3)
N103 Sn1 N102 88.2(4)
N104 Sn1 Cl1 89.2(4)
N104 Sn1 Cl2 90.3(4)
N104 Sn1 N101 91.3(5)
N104 Sn1 N102 177.4(6)
N104 Sn1 N103 89.2(5)
C101 N101 Sn1 125.2(9)
C104 N101 Sn1 126.3(9)
C104 N101 C101 108.1(10)
C105 N102 Sn1 119.4(9)
C108 N102 Sn1 127.2(9)
C108 N102 C105 113.3(12)
C109 N103 Sn1 121.9(9)
C109 N103 C112 115.1(11)
C112 N103 Sn1 121.4(8)
C113 N104 Sn1 127.5(9)
C113 N104 C116 111.3(12)
C116 N104 Sn1 120.8(10)
C104 N105 C105 127.3(13)
C109 N106 C108 121.3(11)
C113 N107 C112 124.0(12)
C116 N108 C101 128.4(11)
N108 C101 N101 124.9(10)
N108 C101 C103 128.3(11)
C103 C101 N101 106.1(10)
C103 C102 C120 120.0
C104 C102 C103 107.9(9)
C104 C102 C120 132.1(9)
C102 C103 C101 109.2(8)
C102 C103 C117 120.0
C117 C103 C101 130.8(8)
C118 C117 C103 120.0
C117 C118 C119 120.0
C120 C119 C118 120.0
C119 C120 C102 120.0
N105 C104 N101 123.6(12)
N105 C104 C102 126.9(13)
C102 C104 N101 108.4(11)
N102 C105 C107 103.2(11)
N105 C105 N102 131.6(14)
N105 C105 C107 124.9(12)
C107 C106 C124 120.0
C107 C106 C108 104.2(8)
C124 C106 C108 135.8(8)
C106 C107 C105 109.3(8)
C121 C107 C105 130.6(8)
C121 C107 C106 120.0
C107 C121 C122 120.0
C123 C122 C121 120.0
C122 C123 C124 120.0
C123 C124 C106 120.0
N102 C108 N106 127.9(12)
N102 C108 C106 109.6(10)
N106 C108 C106 122.1(12)
N103 C109 N106 132.4(11)
N103 C109 C111 105.4(12)
N106 C109 C111 121.8(10)
C111 C110 C128 120.0
C111 C110 C112 109.0(8)
C128 C110 C112 131.0(8)
C110 C111 C109 106.7(8)
C125 C111 C109 133.2(8)
C125 C111 C110 120.0
C111 C125 C126 120.0
C127 C126 C125 120.0
C126 C127 C128 120.0
C127 C128 C110 120.0
N103 C112 C110 103.2(10)
N107 C112 N103 130.1(12)
N107 C112 C110 126.5(13)
N104 C113 C115 108.1(9)
N107 C113 N104 126.3(13)
N107 C113 C115 125.4(11)
C115 C114 C132 120.0
C115 C114 C116 110.4(7)
C132 C114 C116 129.5(7)
C114 C115 C113 107.8(7)
C129 C115 C113 132.2(7)
C129 C115 C114 120.0
C115 C129 C130 120.0
C131 C130 C129 120.0
C130 C131 C132 120.0
C131 C132 C114 120.0
N104 C116 C114 102.2(10)
N108 C116 N104 128.4(13)
N108 C116 C114 128.9(11)
C202 C201 Cl3 121.1
C206 C201 Cl3 119.2
C206 C201 C202 119.7
C201 C202 Cl4 121.1
C203 C202 Cl4 119.3
C203 C202 C201 119.6
C204 C203 C202 120.5
C203 C204 C205 119.9
C206 C205 C204 119.9
C205 C206 C201 120.4
O501 Na5 O505 92.6
O501 Na5 O506 149.6
O501 Na5 N501 64.3
O501 Na5 N502 123.3
O502 Na5 O501 63.4
O502 Na5 O503 158.7
O502 Na5 O505 103.1
O502 Na5 O506 101.3
O502 Na5 N501 123.8
O502 Na5 N502 63.8
O503 Na5 O501 114.2
O503 Na5 O505 98.2
O503 Na5 O506 89.5
O503 Na5 N501 66.0
O503 Na5 N502 107.4
O504 Na5 O501 93.0
O504 Na5 O502 92.6
O504 Na5 O503 66.1
O504 Na5 O505 164.2
O504 Na5 O506 114.8
O504 Na5 N501 109.1
O504 Na5 N502 70.3
O505 Na5 O506 64.1
O505 Na5 N501 60.6
O505 Na5 N502 118.2
O506 Na5 N501 113.8
N502 Na5 O506 61.0
N502 Na5 N501 172.3
C502 O501 Na5 125.7
C502 O501 C503 108.5
C503 O501 Na5 109.8
C504 O502 Na5 114.3
C505 O502 Na5 124.3
C505 O502 C504 114.4
C508 O503 Na5 113.0
C509 O503 Na5 117.8
C509 O503 C508 102.8
C510 O504 Na5 118.0
C511 O504 Na5 107.7
C511 O504 C510 111.4
C514 O505 Na5 121.5
C514 O505 C515 113.4
C515 O505 Na5 108.6
C516 O506 Na5 114.5
C516 O506 C517 110.7
C517 O506 Na5 119.1
C501 N501 Na5 111.8
C501 N501 C507 113.9
C501 N501 C513 110.8
C507 N501 Na5 103.2
C507 N501 C513 108.3
C513 N501 Na5 108.5
C506 N502 Na5 97.8
C506 N502 C518 115.6
C512 N502 Na5 96.5
C512 N502 C506 119.8
C512 N502 C518 115.7
C518 N502 Na5 106.1
N501 C501 C502 119.3
O501 C502 C501 116.9
C504 C503 O501 103.5
C503 C504 O502 106.1
C506 C505 O502 104.1
C505 C506 N502 121.4
C508 C507 N501 119.8
C507 C508 O503 113.3
O503 C509 C510 97.1
O504 C510 C509 93.4
C512 C511 O504 103.6
C511 C512 N502 128.9
C514 C513 N501 116.8
O505 C514 C513 111.9
O505 C515 C516 106.2
O506 C516 C515 113.1
O506 C517 C518 108.1
N502 C518 C517 113.7

loop_
_geom_bond_atom_site_label_1
_geom_bond_atom_site_label_2
_geom_bond_distance
Sn1 Cl1 2.488(4)
Sn1 Cl2 2.484(5)
Sn1 N101 2.045(10)
Sn1 N102 2.078(11)
Sn1 N103 2.052(10)
Sn1 N104 2.025(13)
N101 C101 1.411(15)
N101 C104 1.398(17)
N102 C105 1.382(17)
N102 C108 1.281(16)
N103 C109 1.340(17)
N103 C112 1.393(18)
N104 C113 1.372(17)
N104 C116 1.473(16)
N105 C104 1.335(18)
N105 C105 1.344(18)
N106 C108 1.372(17)
N106 C109 1.347(19)
N107 C112 1.360(19)
N107 C113 1.296(16)
N108 C101 1.317(17)
N108 C116 1.290(18)
C101 C103 1.400(13)
C102 C103 1.3900
C102 C120 1.3900
C102 C104 1.377(15)
C103 C117 1.3900
C117 C118 1.3900
C118 C119 1.3900
C119 C120 1.3900
C105 C107 1.451(18)
C106 C107 1.3900
C106 C124 1.3900
C106 C108 1.445(16)
C107 C121 1.3900
C121 C122 1.3900
C122 C123 1.3900
C123 C124 1.3900
C109 C111 1.503(15)
C110 C111 1.3900
C110 C128 1.3900
C110 C112 1.491(14)
C111 C125 1.3900
C125 C126 1.3900
C126 C127 1.3900
C127 C128 1.3900
C113 C115 1.448(14)
C114 C115 1.3900
C114 C132 1.3900
C114 C116 1.482(17)
C115 C129 1.3900
C129 C130 1.3900
C130 C131 1.3900
C131 C132 1.3900
Cl3 C201 1.7325
Cl4 C202 1.7323
C201 C202 1.4064
C201 C206 1.3983
C202 C203 1.3978
C203 C204 1.3937
C204 C205 1.3973
C205 C206 1.3946
Na5 O501 2.5286
Na5 O502 2.5015
Na5 O503 2.5268
Na5 O504 2.3825
Na5 O505 2.6918
Na5 O506 2.8138
Na5 N501 2.8807
Na5 N502 2.8072
O501 C502 1.4209
O501 C503 1.5063
O502 C504 1.4312
O502 C505 1.4266
O503 C508 1.5787
O503 C509 1.4389
O504 C510 1.5946
O504 C511 1.5846
O505 C514 1.3302
O505 C515 1.5150
O506 C516 1.2011
O506 C517 1.3195
N501 C501 1.4448
N501 C507 1.4714
N501 C513 1.5035
N502 C506 1.4296
N502 C512 1.4260
N502 C518 1.4689
C501 C502 1.5171
C503 C504 1.3094
C505 C506 1.3943
C507 C508 1.2534
C509 C510 1.8212
C511 C512 1.3784
C513 C514 1.3895
C515 C516 1.6502
C517 C518 1.4828

loop_
_twin_individual_id
_twin_individual_mass_fraction_refined
1 0.41(8)
2 0.59(8)
